data_1100380
loop_
_publ_author_name
'Reetz, Manfred T.'
'Kayser, Frank'
'Harms, Klaus'

_publ_section_title
;
 Stereoselective synthesis of \b-amino nitriles and 1,3-diamines
;
_journal_coden_ASTM TELEAY
_journal_issue 47
_journal_name_full 'Tetrahedron Letters'
_journal_page_first 8769
_journal_page_last 8772
_journal_paper_doi 10.1016/s0040-4039(00)78493-0
_journal_volume 35
_journal_year 1994
_chemical_formula_sum 'C27 H30 N2'
_space_group_IT_number 5
_symmetry_cell_setting monoclinic
_symmetry_space_group_name_Hall 'C 2y'
_symmetry_space_group_name_H-M 'C 1 2 1'
_cell_angle_alpha 90
_cell_angle_beta 96.73(1)
_cell_angle_gamma 90
_cell_formula_units_Z 4
_cell_length_a 33.466(4)
_cell_length_b 6.977(1)
_cell_length_c 9.890(2)
_cod_original_sg_symbol_H-M 'C 2'
_cod_database_code 1100380

loop_
_symmetry_equiv_pos_site_id
_symmetry_equiv_pos_as_xyz
1 x,y,z
2 1/2+x,1/2+y,z
3 -x,y,-z
4 1/2-x,1/2+y,-z

loop_
_atom_site_label
_atom_site_type_symbol
_atom_site_fract_x
_atom_site_fract_y
_atom_site_fract_z
N1 N 0.34426(4) 0.39680 1.06283(14)
N2 N 0.41303(3) 0.1248(3) 0.76120(11)
C1 C 0.34642(5) 0.3461(3) 0.9540(2)
C2 C 0.34818(4) 0.2782(3) 0.81452(13)
H1 H 0.36179(4) 0.3755(3) 0.76877(13)
C3 C 0.37367(4) 0.0900(3) 0.80727(13)
H2 H 0.35925(4) 0.0137(3) 0.73696(13)
C4 C 0.37634(5) -0.0357(3) 0.93576(14)
H3 H 0.38690(5) 0.0420(3) 1.01174(14)
C5 C 0.33486(5) -0.1076(4) 0.9606(2)
H4 H 0.3231(4) -0.1749(15) 0.8811(8)
H5 H 0.3177(3) -0.0032(14) 0.9796(12)
H6 H 0.3380(5) -0.1937(14) 1.0368(8)
C6 C 0.40433(6) -0.2048(4) 0.9239(2)
H7 H 0.3953(4) -0.2712(19) 0.8409(7)
H8 H 0.4026(4) -0.2888(18) 0.9999(9)
H9 H 0.4317(2) -0.1649(22) 0.9225(12)
C7 C 0.30533(5) 0.2652(4) 0.7371(2)
H10 H 0.29001(5) 0.1797(4) 0.7869(2)
H11 H 0.30665(5) 0.2111(4) 0.6485(2)
C8 C 0.28414(4) 0.4558(4) 0.72133(14)
C9 C 0.25519(5) 0.5074(4) 0.8033(2)
H12 H 0.24896(5) 0.4216(4) 0.8738(2)
C10 C 0.23534(5) 0.6811(4) 0.7864(2)
H13 H 0.21539(5) 0.7159(4) 0.8442(2)
C11 C 0.24386(5) 0.8048(4) 0.6867(2)
H14 H 0.22952(5) 0.9237(4) 0.6734(2)
C12 C 0.27296(5) 0.7591(4) 0.6045(2)
H15 H 0.27930(5) 0.8471(4) 0.5355(2)
C13 C 0.29304(5) 0.5850(4) 0.62245(14)
H16 H 0.31331(5) 0.5530(4) 0.56513(14)
C14 C 0.40974(5) 0.1760(3) 0.61683(14)
H17 H 0.43553(5) 0.2182(3) 0.59509(14)
H18 H 0.39107(5) 0.2800(3) 0.59937(14)
C15 C 0.39586(5) 0.0094(4) 0.52737(13)
C16 C 0.41677(6) -0.1631(4) 0.53920(14)
H19 H 0.43991(6) -0.1739(4) 0.60596(14)
C17 C 0.40493(7) -0.3169(4) 0.4564(2)
H20 H 0.41975(7) -0.4349(4) 0.4652(2)
C18 C 0.37208(7) -0.3028(5) 0.3607(2)
H21 H 0.36364(7) -0.4104(5) 0.3039(2)
C19 C 0.35091(6) -0.1355(5) 0.3483(2)
H22 H 0.32781(6) -0.1252(5) 0.2813(2)
C20 C 0.36256(5) 0.0210(4) 0.4303(2)
H23 H 0.34779(5) 0.1391(4) 0.4205(2)
C21 C 0.43847(5) 0.2567(4) 0.8484(2)
H24 H 0.43825(5) 0.2177(4) 0.9414(2)
H25 H 0.42758(5) 0.3840(4) 0.8390(2)
C22 C 0.48149(5) 0.2603(4) 0.81681(14)
C23 C 0.50184(5) 0.4317(4) 0.81176(15)
H26 H 0.48835(5) 0.5491(4) 0.82915(15)
C24 C 0.54150(6) 0.4358(4) 0.7851(2)
H27 H 0.55523(6) 0.5562(4) 0.7812(2)
C25 C 0.56113(6) 0.2698(5) 0.7605(2)
H28 H 0.58858(6) 0.2737(5) 0.7413(2)
C26 C 0.54142(5) 0.0972(4) 0.7649(2)
H29 H 0.55510(5) -0.0199(4) 0.7482(2)
C27 C 0.50189(5) 0.0922(4) 0.7935(2)
H30 H 0.48816(5) -0.0281(4) 0.7972(2)

loop_
_atom_type_symbol
_atom_type_radius_bond
C 0.68
H 0.23
N 0.68
